data_4106502
loop_
_publ_author_name
'Thomas W. Myers'
'Louise A. Berben'

_publ_section_title
;
 Countercations Direct One- or Two-Electron Oxidation of an Al(III)
 Complex and Al(III)-Oxo Intermediates Activate C-H Bonds
;
_journal_name_full 'Journal of the American Chemical Society'
_journal_page_first 11865
_journal_page_last 11867
_journal_paper_doi 10.1021/ja203842s
_journal_volume 133
_journal_year 2011
_chemical_formula_sum 'C49.4 H63 Al N4 Na O5'
_chemical_formula_weight 842.81
_chemical_name_systematic
; 
 ? 
;
_space_group_IT_number 14
_symmetry_cell_setting monoclinic
_symmetry_space_group_name_Hall '-P 2ybc'
_symmetry_space_group_name_H-M 'P 1 21/c 1'
_atom_sites_solution_hydrogens geom
_atom_sites_solution_primary direct
_atom_sites_solution_secondary difmap
_audit_creation_method SHELXL-97
_cell_angle_alpha 90.00
_cell_angle_beta 93.444(2)
_cell_angle_gamma 90.00
_cell_formula_units_Z 4
_cell_length_a 18.9944(6)
_cell_length_b 11.5379(4)
_cell_length_c 23.2756(7)
_cell_measurement_reflns_used 90
_cell_measurement_temperature 100(2)
_cell_measurement_theta_max 28.34
_cell_measurement_theta_min 2.54
_cell_volume 5091.8(3)
_computing_cell_refinement 'Bruker Duo'
_computing_data_collection 'Bruker Duo'
_computing_data_reduction 'Bruker Saint'
_computing_molecular_graphics 'Bruker Shelxtl'
_computing_publication_material 'Bruker Shelxtl'
_computing_structure_refinement 'SHELXL-97 (Sheldrick, 2008)'
_computing_structure_solution 'SHELXS-97 (Sheldrick, 2008)'
_diffrn_ambient_temperature 100(2)
_diffrn_measured_fraction_theta_full 0.968
_diffrn_measured_fraction_theta_max 0.968
_diffrn_measurement_device_type 'CCD area detector'
_diffrn_measurement_method 'phi and omega scans'
_diffrn_radiation_monochromator graphite
_diffrn_radiation_source 'fine-focus sealed tube'
_diffrn_radiation_type CuK\a
_diffrn_radiation_wavelength 1.54178
_diffrn_reflns_av_R_equivalents 0.0399
_diffrn_reflns_av_sigmaI/netI 0.0383
_diffrn_reflns_limit_h_max 23
_diffrn_reflns_limit_h_min -22
_diffrn_reflns_limit_k_max 13
_diffrn_reflns_limit_k_min -13
_diffrn_reflns_limit_l_max 28
_diffrn_reflns_limit_l_min -27
_diffrn_reflns_number 31807
_diffrn_reflns_theta_full 70.06
_diffrn_reflns_theta_max 70.06
_diffrn_reflns_theta_min 3.80
_exptl_absorpt_coefficient_mu 0.790
_exptl_absorpt_correction_T_max 0.9922
_exptl_absorpt_correction_T_min 0.9686
_exptl_absorpt_correction_type numerical
_exptl_absorpt_process_details Sadabs
_exptl_crystal_colour green
_exptl_crystal_density_diffrn 1.099
_exptl_crystal_description block
_exptl_crystal_F_000 1806
_exptl_crystal_size_max 0.23
_exptl_crystal_size_mid 0.20
_exptl_crystal_size_min 0.10
_refine_diff_density_max 1.043
_refine_diff_density_min -0.384
_refine_diff_density_rms 0.082
_refine_ls_extinction_method none
_refine_ls_goodness_of_fit_ref 1.028
_refine_ls_hydrogen_treatment constr
_refine_ls_matrix_type full
_refine_ls_number_parameters 516
_refine_ls_number_reflns 9359
_refine_ls_number_restraints 6
_refine_ls_restrained_S_all 1.028
_refine_ls_R_factor_all 0.1020
_refine_ls_R_factor_gt 0.0839
_refine_ls_shift/su_max 0.001
_refine_ls_shift/su_mean 0.000
_refine_ls_structure_factor_coef Fsqd
_refine_ls_weighting_details 'calc w=1/[\s^2^(Fo^2^)+(0.1457P)^2^+5.4908P] where P=(Fo^2^+2Fc^2^)/3'
_refine_ls_weighting_scheme calc
_refine_ls_wR_factor_gt 0.2374
_refine_ls_wR_factor_ref 0.2552
_reflns_number_gt 7210
_reflns_number_total 9359
_reflns_threshold_expression >2sigma(I)
_cod_data_source_file ja203842s_si_002_1.cif
_cod_data_source_block twm33
_cod_original_formula_sum 'C49.40 H63 Al N4 Na O5'
_cod_database_code 4106502

loop_
_symmetry_equiv_pos_as_xyz
'x, y, z'
'-x, y+1/2, -z+1/2'
'-x, -y, -z'
'x, -y-1/2, z-1/2'

loop_
_atom_site_label
_atom_site_type_symbol
_atom_site_fract_x
_atom_site_fract_y
_atom_site_fract_z
_atom_site_U_iso_or_equiv
_atom_site_adp_type
_atom_site_occupancy
_atom_site_symmetry_multiplicity
_atom_site_calc_flag
_atom_site_refinement_flags
Al1 Al 0.26227(4) 0.44579(8) 0.38683(3) 0.0323(2) Uani 1 1 d .
Na1 Na 0.33414(6) 0.22129(12) 0.32182(5) 0.0428(3) Uani 1 1 d .
O1 O 0.24019(11) 0.3259(2) 0.34080(9) 0.0440(6) Uani 1 1 d .
H1A H 0.1940 0.3091 0.3282 0.066 Uiso 1 1 d R
O2 O 0.42650(11) 0.1212(2) 0.36653(9) 0.0446(5) Uani 1 1 d .
O3 O 0.35432(15) 0.1940(3) 0.22258(10) 0.0609(7) Uani 1 1 d .
O4 O 0.27552(19) 0.0495(3) 0.28598(14) 0.0772(9) Uani 1 1 d .
O5 O 0.0652(8) 0.3172(18) 0.2576(9) 0.457(11) Uiso 1 1 d D
N1 N 0.24597(13) 0.5980(3) 0.35203(10) 0.0396(6) Uani 1 1 d .
N2 N 0.15813(12) 0.4716(3) 0.40518(10) 0.0408(7) Uani 1 1 d .
N3 N 0.29280(12) 0.4264(2) 0.46447(10) 0.0360(6) Uani 1 1 d .
N4 N 0.36296(12) 0.4371(2) 0.37395(10) 0.0327(5) Uani 1 1 d .
C1 C 0.18175(17) 0.6440(3) 0.35825(13) 0.0464(8) Uani 1 1 d .
H1 H 0.1702 0.7172 0.3438 0.056 Uiso 1 1 calc R
C2 C 0.13310(16) 0.5786(3) 0.38692(13) 0.0446(8) Uani 1 1 d .
C3 C 0.06262(18) 0.6117(4) 0.39637(15) 0.0583(11) Uani 1 1 d .
H3 H 0.0459 0.6841 0.3846 0.070 Uiso 1 1 calc R
C4 C 0.02015(18) 0.5370(5) 0.42266(16) 0.0663(13) Uani 1 1 d .
H4 H -0.0258 0.5584 0.4294 0.080 Uiso 1 1 calc R
C5 C 0.04514(18) 0.4274(4) 0.43985(15) 0.0595(11) Uani 1 1 d .
H5 H 0.0161 0.3744 0.4571 0.071 Uiso 1 1 calc R
C6 C 0.11415(16) 0.4004(4) 0.43038(13) 0.0493(9) Uani 1 1 d .
H6 H 0.1311 0.3282 0.4423 0.059 Uiso 1 1 calc R
C7 C 0.29176(17) 0.6585(3) 0.31574(14) 0.0419(7) Uani 1 1 d .
C8 C 0.35120(18) 0.7166(3) 0.34041(15) 0.0456(8) Uani 1 1 d .
C9 C 0.3968(2) 0.7710(3) 0.30378(17) 0.0554(9) Uani 1 1 d .
H9 H 0.4362 0.8102 0.3194 0.066 Uiso 1 1 calc R
C10 C 0.3841(2) 0.7673(4) 0.24512(19) 0.0620(11) Uani 1 1 d .
H10 H 0.4151 0.8033 0.2214 0.074 Uiso 1 1 calc R
C11 C 0.3256(2) 0.7104(4) 0.22116(17) 0.0593(10) Uani 1 1 d .
H11 H 0.3174 0.7097 0.1814 0.071 Uiso 1 1 calc R
C12 C 0.27805(19) 0.6534(3) 0.25576(14) 0.0488(8) Uani 1 1 d .
C13 C 0.36447(19) 0.7254(3) 0.40523(15) 0.0481(8) Uani 1 1 d .
H13 H 0.3454 0.6552 0.4222 0.058 Uiso 1 1 calc R
C14 C 0.4424(2) 0.7337(4) 0.42540(18) 0.0580(10) Uani 1 1 d .
H14A H 0.4469 0.7396 0.4674 0.070 Uiso 0.50 1 d PR
H14B H 0.4629 0.8028 0.4084 0.070 Uiso 0.50 1 d PR
H14C H 0.4674 0.6646 0.4131 0.070 Uiso 0.50 1 d PR
H14D H 0.4712 0.7317 0.3918 0.070 Uiso 0.50 1 d PR
H14E H 0.4552 0.6685 0.4508 0.070 Uiso 0.50 1 d PR
H14F H 0.4507 0.8067 0.4462 0.070 Uiso 0.50 1 d PR
C15 C 0.3240(2) 0.8298(4) 0.42792(18) 0.0579(10) Uani 1 1 d .
H15A H 0.3328 0.8353 0.4697 0.069 Uiso 0.50 1 d PR
H15B H 0.2734 0.8196 0.4186 0.069 Uiso 0.50 1 d PR
H15C H 0.3401 0.9010 0.4099 0.069 Uiso 0.50 1 d PR
H15D H 0.2981 0.8686 0.3957 0.069 Uiso 0.50 1 d PR
H15E H 0.3575 0.8843 0.4469 0.069 Uiso 0.50 1 d PR
H15F H 0.2908 0.8029 0.4556 0.069 Uiso 0.50 1 d PR
C16 C 0.2160(2) 0.5887(4) 0.22750(15) 0.0614(11) Uani 1 1 d .
H16A H 0.1903 0.5538 0.2584 0.074 Uiso 1 1 calc R
C17 C 0.2379(3) 0.4927(8) 0.1903(3) 0.089(3) Uani 0.70 1 d P
H17A H 0.1972 0.4610 0.1695 0.133 Uiso 1 1 calc R
H17B H 0.2605 0.4334 0.2137 0.133 Uiso 1 1 calc R
H17C H 0.2702 0.5216 0.1635 0.133 Uiso 1 1 calc R
C18 C 0.1663(3) 0.6765(7) 0.1970(3) 0.085(2) Uani 0.70 1 d P
H18A H 0.1303 0.6361 0.1743 0.128 Uiso 1 1 calc R
H18B H 0.1926 0.7248 0.1724 0.128 Uiso 1 1 calc R
H18C H 0.1450 0.7238 0.2251 0.128 Uiso 1 1 calc R
C19 C 0.36668(15) 0.4194(3) 0.47390(12) 0.0368(7) Uani 1 1 d .
H19 H 0.3881 0.4103 0.5106 0.044 Uiso 1 1 calc R
C20 C 0.40475(15) 0.4265(3) 0.42700(12) 0.0337(6) Uani 1 1 d .
C21 C 0.48047(15) 0.4267(3) 0.42501(13) 0.0380(7) Uani 1 1 d .
H21 H 0.5083 0.4214 0.4592 0.046 Uiso 1 1 calc R
C22 C 0.51176(16) 0.4343(3) 0.37497(14) 0.0394(7) Uani 1 1 d .
H22 H 0.5607 0.4331 0.3745 0.047 Uiso 1 1 calc R
C23 C 0.46915(16) 0.4442(3) 0.32200(13) 0.0394(7) Uani 1 1 d .
H23 H 0.4899 0.4490 0.2869 0.047 Uiso 1 1 calc R
C24 C 0.39775(15) 0.4466(3) 0.32438(12) 0.0350(6) Uani 1 1 d .
H24 H 0.3708 0.4552 0.2900 0.042 Uiso 1 1 calc R
C25 C 0.25245(15) 0.4014(3) 0.51227(11) 0.0388(7) Uani 1 1 d .
C26 C 0.24346(17) 0.2865(3) 0.53002(13) 0.0446(8) Uani 1 1 d .
C27 C 0.20026(19) 0.2643(4) 0.57566(14) 0.0537(9) Uani 1 1 d .
H27 H 0.1943 0.1884 0.5878 0.064 Uiso 1 1 calc R
C28 C 0.16666(18) 0.3523(4) 0.60263(14) 0.0548(10) Uani 1 1 d .
H28 H 0.1376 0.3358 0.6324 0.066 Uiso 1 1 calc R
C29 C 0.17598(17) 0.4649(4) 0.58558(13) 0.0479(9) Uani 1 1 d .
H29 H 0.1533 0.5242 0.6043 0.058 Uiso 1 1 calc R
C30 C 0.21888(15) 0.4924(3) 0.54072(12) 0.0410(8) Uani 1 1 d .
C31 C 0.27740(19) 0.1858(3) 0.50052(14) 0.0498(9) Uani 1 1 d .
H31 H 0.3000 0.2164 0.4669 0.060 Uiso 1 1 calc R
C32 C 0.2231(3) 0.0956(5) 0.4792(2) 0.0785(13) Uani 1 1 d .
H32A H 0.2471 0.0320 0.4605 0.094 Uiso 0.50 1 d PR
H32B H 0.1890 0.1319 0.4515 0.094 Uiso 0.50 1 d PR
H32C H 0.1983 0.0651 0.5117 0.094 Uiso 0.50 1 d PR
H32D H 0.1758 0.1206 0.4886 0.094 Uiso 0.50 1 d PR
H32E H 0.2339 0.0208 0.4976 0.094 Uiso 0.50 1 d PR
H32F H 0.2247 0.0876 0.4374 0.094 Uiso 0.50 1 d PR
C33 C 0.3347(2) 0.1286(4) 0.53995(17) 0.0685(12) Uani 1 1 d .
H33A H 0.3558 0.0636 0.5200 0.082 Uiso 0.50 1 d PR
H33B H 0.3140 0.1004 0.5748 0.082 Uiso 0.50 1 d PR
H33C H 0.3713 0.1861 0.5503 0.082 Uiso 0.50 1 d PR
H33D H 0.3383 0.1698 0.5768 0.082 Uiso 0.50 1 d PR
H33E H 0.3800 0.1330 0.5219 0.082 Uiso 0.50 1 d PR
H33F H 0.3228 0.0472 0.5464 0.082 Uiso 0.50 1 d PR
C34 C 0.23203(16) 0.6176(3) 0.52532(13) 0.0443(8) Uani 1 1 d .
H34A H 0.2439 0.6194 0.4849 0.053 Uiso 1 1 calc R
C35 C 0.1689(2) 0.6975(4) 0.53102(16) 0.0575(10) Uani 1 1 d .
H35A H 0.1812 0.7768 0.5203 0.069 Uiso 0.50 1 d PR
H35B H 0.1551 0.6967 0.5709 0.069 Uiso 0.50 1 d PR
H35C H 0.1295 0.6700 0.5055 0.069 Uiso 0.50 1 d PR
H35D H 0.1294 0.6521 0.5441 0.069 Uiso 0.50 1 d PR
H35E H 0.1555 0.7324 0.4935 0.069 Uiso 0.50 1 d PR
H35F H 0.1811 0.7589 0.5590 0.069 Uiso 0.50 1 d PR
C36 C 0.2963(2) 0.6625(4) 0.56144(17) 0.0600(10) Uani 1 1 d .
H36A H 0.3047 0.7435 0.5513 0.072 Uiso 0.50 1 d PR
H36B H 0.3377 0.6159 0.5535 0.072 Uiso 0.50 1 d PR
H36C H 0.2874 0.6571 0.6024 0.072 Uiso 0.50 1 d PR
H36D H 0.3152 0.6008 0.5868 0.072 Uiso 0.50 1 d PR
H36E H 0.2822 0.7285 0.5846 0.072 Uiso 0.50 1 d PR
H36F H 0.3325 0.6872 0.5358 0.072 Uiso 0.50 1 d PR
C37 C 0.4757(2) 0.0820(4) 0.32677(16) 0.0550(9) Uani 1 1 d .
H37A H 0.4876 0.1445 0.3012 0.066 Uiso 1 1 calc R
H37B H 0.4557 0.0186 0.3038 0.066 Uiso 1 1 calc R
C38 C 0.5405(2) 0.0420(4) 0.36168(19) 0.0619(11) Uani 1 1 d .
H38A H 0.5378 -0.0398 0.3709 0.074 Uiso 1 1 calc R
H38B H 0.5830 0.0564 0.3417 0.074 Uiso 1 1 calc R
C39 C 0.5379(2) 0.1155(4) 0.4143(2) 0.0765(14) Uani 1 1 d .
H39A H 0.5573 0.1920 0.4081 0.092 Uiso 1 1 calc R
H39B H 0.5635 0.0797 0.4470 0.092 Uiso 1 1 calc R
C40 C 0.4595(2) 0.1218(4) 0.42327(15) 0.0528(9) Uani 1 1 d .
H40A H 0.4445 0.0556 0.4451 0.063 Uiso 1 1 calc R
H40B H 0.4481 0.1922 0.4435 0.063 Uiso 1 1 calc R
C41 C 0.2235(4) -0.0061(6) 0.3135(2) 0.109(2) Uani 1 1 d .
H41A H 0.2341 -0.0024 0.3551 0.131 Uiso 0.50 1 d PR
H41B H 0.2225 -0.0873 0.3010 0.131 Uiso 0.50 1 d PR
H41C H 0.1775 0.0296 0.3039 0.131 Uiso 0.50 1 d PR
H41D H 0.1886 -0.0376 0.2849 0.131 Uiso 0.50 1 d PR
H41E H 0.2003 0.0472 0.3390 0.131 Uiso 0.50 1 d PR
H41F H 0.2453 -0.0697 0.3361 0.131 Uiso 0.50 1 d PR
C42 C 0.2661(3) 0.0492(5) 0.22683(19) 0.0759(13) Uani 1 1 d .
H42A H 0.2249 0.0955 0.2156 0.091 Uiso 1 1 calc R
H42B H 0.2568 -0.0295 0.2139 0.091 Uiso 1 1 calc R
C43 C 0.3250(3) 0.0932(6) 0.1982(2) 0.0908(18) Uani 1 1 d .
H43A H 0.3612 0.0338 0.1985 0.109 Uiso 1 1 calc R
H43B H 0.3101 0.1087 0.1584 0.109 Uiso 1 1 calc R
C44 C 0.4091(2) 0.2414(5) 0.19233(17) 0.0707(12) Uani 1 1 d .
H44A H 0.4268 0.3118 0.2119 0.085 Uiso 0.50 1 d PR
H44B H 0.3915 0.2606 0.1531 0.085 Uiso 0.50 1 d PR
H44C H 0.4474 0.1848 0.1910 0.085 Uiso 0.50 1 d PR
H44D H 0.4170 0.1930 0.1587 0.085 Uiso 0.50 1 d PR
H44E H 0.4523 0.2442 0.2175 0.085 Uiso 0.50 1 d PR
H44F H 0.3963 0.3200 0.1796 0.085 Uiso 0.50 1 d PR
C45 C -0.0196(15) 0.5004(17) 0.2473(12) 0.396(14) Uiso 1 1 d D
C46 C 0.0012(12) 0.3784(18) 0.2662(11) 0.368(12) Uiso 1 1 d D
C47 C 0.0513(11) 0.2046(16) 0.2800(9) 0.324(10) Uiso 1 1 d D
C49 C 0.0153(18) 0.459(3) 0.0620(12) 0.444(17) Uiso 1 1 d D
C50 C 0.0138(10) 0.3915(18) 0.0060(12) 0.273(7) Uiso 1 1 d D
C51 C 0.0016(16) 0.423(3) -0.0573(11) 0.414(15) Uiso 1 1 d D

loop_
_atom_site_aniso_label
_atom_site_aniso_U_11
_atom_site_aniso_U_22
_atom_site_aniso_U_33
_atom_site_aniso_U_23
_atom_site_aniso_U_13
_atom_site_aniso_U_12
Al1 0.0249(4) 0.0532(6) 0.0189(4) -0.0018(3) 0.0017(3) 0.0044(4)
Na1 0.0405(7) 0.0562(8) 0.0316(6) -0.0045(5) 0.0008(5) 0.0060(6)
O1 0.0301(10) 0.0664(15) 0.0352(11) -0.0111(10) 0.0008(8) -0.0003(10)
O2 0.0375(11) 0.0609(15) 0.0353(11) -0.0028(10) 0.0013(9) 0.0056(11)
O3 0.0683(17) 0.0774(19) 0.0374(13) -0.0095(12) 0.0069(12) 0.0020(15)
O4 0.091(2) 0.079(2) 0.0618(18) -0.0148(15) -0.0011(16) -0.0176(18)
N1 0.0322(12) 0.0566(17) 0.0300(12) 0.0036(11) 0.0033(10) 0.0076(12)
N2 0.0268(12) 0.0746(19) 0.0210(11) -0.0003(12) 0.0022(9) 0.0059(13)
N3 0.0269(12) 0.0601(16) 0.0210(11) 0.0000(11) 0.0011(9) 0.0073(11)
N4 0.0279(12) 0.0474(14) 0.0230(11) -0.0017(10) 0.0026(9) 0.0048(10)
C1 0.0367(16) 0.069(2) 0.0340(16) 0.0029(15) 0.0026(13) 0.0195(16)
C2 0.0319(15) 0.074(2) 0.0277(15) -0.0018(15) -0.0015(12) 0.0140(16)
C3 0.0349(17) 0.102(3) 0.0381(18) -0.0045(19) 0.0016(14) 0.022(2)
C4 0.0270(16) 0.130(4) 0.0418(19) -0.004(2) 0.0040(14) 0.015(2)
C5 0.0291(16) 0.113(4) 0.0362(18) 0.002(2) 0.0044(13) 0.000(2)
C6 0.0318(15) 0.087(3) 0.0285(15) 0.0023(16) 0.0016(12) 0.0003(17)
C7 0.0397(16) 0.0481(18) 0.0390(16) 0.0084(14) 0.0111(13) 0.0112(14)
C8 0.0431(17) 0.0457(19) 0.0485(19) 0.0026(15) 0.0082(15) 0.0076(15)
C9 0.055(2) 0.050(2) 0.063(2) 0.0064(18) 0.0158(18) 0.0005(17)
C10 0.062(2) 0.057(2) 0.069(3) 0.016(2) 0.021(2) 0.002(2)
C11 0.071(3) 0.065(2) 0.043(2) 0.0197(18) 0.0166(18) 0.019(2)
C12 0.0483(19) 0.061(2) 0.0379(17) 0.0114(16) 0.0068(14) 0.0147(17)
C13 0.0466(19) 0.0469(19) 0.051(2) -0.0031(15) 0.0048(15) 0.0027(16)
C14 0.051(2) 0.059(2) 0.065(2) -0.0003(19) 0.0001(18) -0.0002(18)
C15 0.056(2) 0.056(2) 0.061(2) -0.0140(19) 0.0067(18) 0.0054(19)
C16 0.052(2) 0.100(3) 0.0321(17) 0.0133(19) -0.0010(15) 0.006(2)
C17 0.048(3) 0.149(7) 0.068(4) -0.072(5) -0.001(3) -0.005(4)
C18 0.048(3) 0.123(6) 0.080(4) 0.045(4) -0.032(3) 0.004(4)
C19 0.0314(14) 0.0553(19) 0.0232(13) -0.0037(12) -0.0033(11) 0.0068(13)
C20 0.0284(14) 0.0456(17) 0.0266(14) -0.0042(12) -0.0016(11) 0.0053(12)
C21 0.0283(14) 0.0516(18) 0.0336(15) -0.0053(13) -0.0022(11) 0.0049(13)
C22 0.0265(14) 0.0498(18) 0.0421(17) -0.0037(14) 0.0045(12) 0.0032(13)
C23 0.0342(15) 0.0535(19) 0.0316(15) 0.0006(13) 0.0099(12) 0.0038(14)
C24 0.0333(14) 0.0482(17) 0.0237(13) 0.0001(12) 0.0030(11) 0.0049(13)
C25 0.0292(14) 0.069(2) 0.0184(13) -0.0025(13) -0.0012(10) 0.0102(14)
C26 0.0387(16) 0.071(2) 0.0238(14) 0.0068(14) 0.0008(12) 0.0091(16)
C27 0.0478(19) 0.083(3) 0.0313(16) 0.0134(17) 0.0073(14) 0.0106(19)
C28 0.0413(18) 0.096(3) 0.0278(15) 0.0101(18) 0.0091(13) 0.0118(19)
C29 0.0352(16) 0.085(3) 0.0234(14) -0.0088(16) 0.0034(12) 0.0134(17)
C30 0.0274(14) 0.075(2) 0.0203(13) -0.0054(14) -0.0029(11) 0.0079(15)
C31 0.0515(19) 0.064(2) 0.0344(17) 0.0101(16) 0.0063(14) 0.0148(18)
C32 0.068(3) 0.078(3) 0.089(3) -0.015(3) 0.000(2) 0.020(3)
C33 0.068(3) 0.092(3) 0.046(2) 0.017(2) 0.0092(18) 0.036(2)
C34 0.0365(16) 0.068(2) 0.0284(15) -0.0131(15) -0.0009(12) 0.0079(16)
C35 0.052(2) 0.079(3) 0.0408(18) -0.0129(18) 0.0007(15) 0.020(2)
C36 0.049(2) 0.082(3) 0.048(2) -0.018(2) -0.0097(16) 0.003(2)
C37 0.057(2) 0.069(2) 0.0408(19) 0.0063(17) 0.0137(16) 0.0125(19)
C38 0.048(2) 0.066(3) 0.073(3) 0.012(2) 0.0128(19) 0.0093(19)
C39 0.060(3) 0.061(3) 0.104(4) -0.016(2) -0.038(2) 0.014(2)
C40 0.067(2) 0.054(2) 0.0367(17) -0.0033(15) -0.0039(16) 0.0100(18)
C41 0.133(5) 0.113(5) 0.075(3) 0.043(3) -0.034(3) -0.056(4)
C42 0.075(3) 0.094(4) 0.056(3) -0.010(2) -0.016(2) -0.006(3)
C43 0.068(3) 0.146(5) 0.058(3) -0.054(3) 0.005(2) -0.021(3)
C44 0.073(3) 0.101(4) 0.040(2) -0.001(2) 0.0134(18) -0.003(3)

loop_
_atom_type_symbol
_atom_type_description
_atom_type_scat_dispersion_real
_atom_type_scat_dispersion_imag
_atom_type_scat_source
C C 0.0181 0.0091 'International Tables Vol C Tables 4.2.6.8 and 6.1.1.4'
H H 0.0000 0.0000 'International Tables Vol C Tables 4.2.6.8 and 6.1.1.4'
Al Al 0.2130 0.2455 'International Tables Vol C Tables 4.2.6.8 and 6.1.1.4'
N N 0.0311 0.0180 'International Tables Vol C Tables 4.2.6.8 and 6.1.1.4'
Na Na 0.1353 0.1239 'International Tables Vol C Tables 4.2.6.8 and 6.1.1.4'
O O 0.0492 0.0322 'International Tables Vol C Tables 4.2.6.8 and 6.1.1.4'

loop_
_geom_angle_atom_site_label_1
_geom_angle_atom_site_label_2
_geom_angle_atom_site_label_3
_geom_angle
_geom_angle_site_symmetry_1
O1 Al1 N3 122.22(13) .
O1 Al1 N1 115.03(12) .
N3 Al1 N1 122.62(12) .
O1 Al1 N4 93.72(10) .
N3 Al1 N4 83.86(10) .
N1 Al1 N4 96.58(11) .
O1 Al1 N2 92.44(11) .
N3 Al1 N2 93.58(10) .
N1 Al1 N2 79.99(11) .
N4 Al1 N2 173.77(12) .
O1 Al1 Na1 38.07(7) .
N3 Al1 Na1 103.47(9) .
N1 Al1 Na1 124.76(8) .
N4 Al1 Na1 57.31(8) .
N2 Al1 Na1 128.91(9) .
O1 Na1 O2 141.64(9) .
O1 Na1 O3 116.26(10) .
O2 Na1 O3 102.10(10) .
O1 Na1 O4 99.01(12) .
O2 Na1 O4 93.91(12) .
O3 Na1 O4 69.65(11) .
O1 Na1 N4 64.56(8) .
O2 Na1 N4 97.24(9) .
O3 Na1 N4 119.80(10) .
O4 Na1 N4 163.15(11) .
O1 Na1 C24 81.13(10) .
O2 Na1 C24 97.86(10) .
O3 Na1 C24 92.75(10) .
O4 Na1 C24 160.61(11) .
N4 Na1 C24 27.87(7) .
O1 Na1 C37 166.16(10) .
O2 Na1 C37 25.00(8) .
O3 Na1 C37 77.29(10) .
O4 Na1 C37 88.18(13) .
N4 Na1 C37 107.13(10) .
C24 Na1 C37 96.01(11) .
O1 Na1 Al1 29.71(6) .
O2 Na1 Al1 120.49(7) .
O3 Na1 Al1 129.53(9) .
O4 Na1 Al1 127.29(10) .
N4 Na1 Al1 35.87(5) .
C24 Na1 Al1 57.95(6) .
C37 Na1 Al1 139.19(9) .
Al1 O1 Na1 112.22(11) .
Al1 O1 H1A 122.4 .
Na1 O1 H1A 125.4 .
C40 O2 C37 109.4(3) .
C40 O2 Na1 134.3(2) .
C37 O2 Na1 112.2(2) .
C43 O3 C44 114.3(3) .
C43 O3 Na1 114.8(3) .
C44 O3 Na1 127.0(2) .
C41 O4 C42 114.3(4) .
C41 O4 Na1 123.9(4) .
C42 O4 Na1 112.3(3) .
C1 N1 C7 117.3(3) .
C1 N1 Al1 115.6(2) .
C7 N1 Al1 126.7(2) .
C6 N2 C2 118.2(3) .
C6 N2 Al1 129.4(3) .
C2 N2 Al1 112.4(2) .
C19 N3 C25 116.5(2) .
C19 N3 Al1 113.81(18) .
C25 N3 Al1 128.98(19) .
C24 N4 C20 117.6(2) .
C24 N4 Al1 130.7(2) .
C20 N4 Al1 111.62(17) .
C24 N4 Na1 78.34(17) .
C20 N4 Na1 112.31(18) .
Al1 N4 Na1 86.82(9) .
N1 C1 C2 118.0(3) .
N1 C1 H1 121.0 .
C2 C1 H1 121.0 .
N2 C2 C1 113.9(3) .
N2 C2 C3 120.2(3) .
C1 C2 C3 125.9(4) .
C4 C3 C2 119.4(4) .
C4 C3 H3 120.3 .
C2 C3 H3 120.3 .
C3 C4 C5 120.3(3) .
C3 C4 H4 119.9 .
C5 C4 H4 119.9 .
C6 C5 C4 117.8(4) .
C6 C5 H5 121.1 .
C4 C5 H5 121.1 .
N2 C6 C5 124.0(4) .
N2 C6 H6 118.0 .
C5 C6 H6 118.0 .
C8 C7 C12 121.5(3) .
C8 C7 N1 119.6(3) .
C12 C7 N1 118.9(3) .
C9 C8 C7 118.4(3) .
C9 C8 C13 120.2(3) .
C7 C8 C13 121.3(3) .
C10 C9 C8 120.9(4) .
C10 C9 H9 119.6 .
C8 C9 H9 119.6 .
C9 C10 C11 120.4(4) .
C9 C10 H10 119.8 .
C11 C10 H10 119.8 .
C10 C11 C12 121.3(4) .
C10 C11 H11 119.3 .
C12 C11 H11 119.3 .
C7 C12 C11 117.5(4) .
C7 C12 C16 123.1(3) .
C11 C12 C16 119.5(3) .
C8 C13 C14 114.2(3) .
C8 C13 C15 109.6(3) .
C14 C13 C15 109.9(3) .
C8 C13 H13 107.6 .
C14 C13 H13 107.6 .
C15 C13 H13 107.6 .
C13 C14 H14A 109.6 .
C13 C14 H14B 109.1 .
H14A C14 H14B 109.5 .
C13 C14 H14C 109.7 .
H14A C14 H14C 109.4 .
H14B C14 H14C 109.5 .
C13 C14 H14D 109.3 .
H14A C14 H14D 141.1 .
H14B C14 H14D 56.2 .
H14C C14 H14D 56.3 .
C13 C14 H14E 109.8 .
H14A C14 H14E 56.3 .
H14B C14 H14E 141.1 .
H14C C14 H14E 56.2 .
H14D C14 H14E 109.5 .
C13 C14 H14F 109.3 .
H14A C14 H14F 56.2 .
H14B C14 H14F 56.3 .
H14C C14 H14F 141.0 .
H14D C14 H14F 109.5 .
H14E C14 H14F 109.6 .
C13 C15 H15A 109.4 .
C13 C15 H15B 109.5 .
H15A C15 H15B 109.6 .
C13 C15 H15C 109.5 .
H15A C15 H15C 109.4 .
H15B C15 H15C 109.4 .
C13 C15 H15D 109.5 .
H15A C15 H15D 141.1 .
H15B C15 H15D 56.2 .
H15C C15 H15D 56.2 .
C13 C15 H15E 109.4 .
H15A C15 H15E 56.2 .
H15B C15 H15E 141.1 .
H15C C15 H15E 56.3 .
H15D C15 H15E 109.5 .
C13 C15 H15F 109.4 .
H15A C15 H15F 56.3 .
H15B C15 H15F 56.3 .
H15C C15 H15F 141.0 .
H15D C15 H15F 109.6 .
H15E C15 H15F 109.4 .
C17 C16 C12 112.6(4) .
C17 C16 C18 114.2(5) .
C12 C16 C18 108.5(4) .
C17 C16 H16A 107.0 .
C12 C16 H16A 107.0 .
C18 C16 H16A 107.0 .
C16 C17 H17A 109.5 .
C16 C17 H17B 109.5 .
H17A C17 H17B 109.5 .
C16 C17 H17C 109.5 .
H17A C17 H17C 109.5 .
H17B C17 H17C 109.5 .
C16 C18 H18A 109.5 .
C16 C18 H18B 109.5 .
H18A C18 H18B 109.5 .
C16 C18 H18C 109.5 .
H18A C18 H18C 109.5 .
H18B C18 H18C 109.5 .
C20 C19 N3 116.6(3) .
C20 C19 H19 121.7 .
N3 C19 H19 121.7 .
C19 C20 N4 114.0(2) .
C19 C20 C21 127.7(3) .
N4 C20 C21 118.3(2) .
C22 C21 C20 121.5(3) .
C22 C21 H21 119.2 .
C20 C21 H21 119.2 .
C21 C22 C23 119.6(3) .
C21 C22 H22 120.2 .
C23 C22 H22 120.2 .
C24 C23 C22 118.5(3) .
C24 C23 H23 120.7 .
C22 C23 H23 120.7 .
C23 C24 N4 124.5(3) .
C23 C24 Na1 113.7(2) .
N4 C24 Na1 73.79(17) .
C23 C24 H24 117.8 .
N4 C24 H24 117.8 .
Na1 C24 H24 82.5 .
C26 C25 C30 119.9(3) .
C26 C25 N3 120.3(3) .
C30 C25 N3 119.8(3) .
C25 C26 C27 118.8(3) .
C25 C26 C31 122.0(3) .
C27 C26 C31 119.2(3) .
C28 C27 C26 121.4(4) .
C28 C27 H27 119.3 .
C26 C27 H27 119.3 .
C27 C28 C29 119.8(3) .
C27 C28 H28 120.1 .
C29 C28 H28 120.1 .
C28 C29 C30 121.4(3) .
C28 C29 H29 119.3 .
C30 C29 H29 119.3 .
C29 C30 C25 118.7(3) .
C29 C30 C34 120.3(3) .
C25 C30 C34 120.9(3) .
C26 C31 C32 111.9(3) .
C26 C31 C33 111.5(3) .
C32 C31 C33 110.0(4) .
C26 C31 H31 107.8 .
C32 C31 H31 107.8 .
C33 C31 H31 107.8 .
C31 C32 H32A 109.4 .
C31 C32 H32B 109.2 .
H32A C32 H32B 109.5 .
C31 C32 H32C 109.9 .
H32A C32 H32C 109.4 .
H32B C32 H32C 109.4 .
C31 C32 H32D 109.7 .
H32A C32 H32D 140.9 .
H32B C32 H32D 56.2 .
H32C C32 H32D 56.2 .
C31 C32 H32E 109.8 .
H32A C32 H32E 56.2 .
H32B C32 H32E 141.0 .
H32C C32 H32E 56.2 .
H32D C32 H32E 109.4 .
C31 C32 H32F 109.0 .
H32A C32 H32F 56.3 .
H32B C32 H32F 56.3 .
H32C C32 H32F 141.1 .
H32D C32 H32F 109.4 .
H32E C32 H32F 109.5 .
C31 C33 H33A 110.1 .
C31 C33 H33B 109.5 .
H33A C33 H33B 109.5 .
C31 C33 H33C 108.9 .
H33A C33 H33C 109.3 .
H33B C33 H33C 109.5 .
C31 C33 H33D 109.0 .
H33A C33 H33D 140.9 .
H33B C33 H33D 56.3 .
H33C C33 H33D 56.3 .
C31 C33 H33E 109.4 .
H33A C33 H33E 56.2 .
H33B C33 H33E 141.1 .
H33C C33 H33E 56.2 .
H33D C33 H33E 109.4 .
C31 C33 H33F 110.1 .
H33A C33 H33F 56.2 .
H33B C33 H33F 56.3 .
H33C C33 H33F 141.0 .
H33D C33 H33F 109.6 .
H33E C33 H33F 109.4 .
C30 C34 C35 114.5(3) .
C30 C34 C36 109.3(3) .
C35 C34 C36 110.7(3) .
C30 C34 H34A 107.3 .
C35 C34 H34A 107.3 .
C36 C34 H34A 107.3 .
C34 C35 H35A 110.0 .
C34 C35 H35B 109.4 .
H35A C35 H35B 109.3 .
C34 C35 H35C 109.2 .
H35A C35 H35C 109.5 .
H35B C35 H35C 109.4 .
C34 C35 H35D 109.0 .
H35A C35 H35D 141.0 .
H35B C35 H35D 56.3 .
H35C C35 H35D 56.2 .
C34 C35 H35E 109.5 .
H35A C35 H35E 56.2 .
H35B C35 H35E 141.0 .
H35C C35 H35E 56.4 .
H35D C35 H35E 109.5 .
C34 C35 H35F 109.8 .
H35A C35 H35F 56.2 .
H35B C35 H35F 56.2 .
H35C C35 H35F 141.1 .
H35D C35 H35F 109.5 .
H35E C35 H35F 109.4 .
C34 C36 H36A 109.2 .
C34 C36 H36B 109.6 .
H36A C36 H36B 109.4 .
C34 C36 H36C 109.7 .
H36A C36 H36C 109.6 .
H36B C36 H36C 109.5 .
C34 C36 H36D 109.7 .
H36A C36 H36D 141.1 .
H36B C36 H36D 56.2 .
H36C C36 H36D 56.3 .
C34 C36 H36E 109.4 .
H36A C36 H36E 56.3 .
H36B C36 H36E 141.1 .
H36C C36 H36E 56.3 .
H36D C36 H36E 109.6 .
C34 C36 H36F 109.3 .
H36A C36 H36F 56.2 .
H36B C36 H36F 56.2 .
H36C C36 H36F 141.1 .
H36D C36 H36F 109.4 .
H36E C36 H36F 109.5 .
O2 C37 C38 107.0(3) .
O2 C37 Na1 42.80(14) .
C38 C37 Na1 148.2(3) .
O2 C37 H37A 110.3 .
C38 C37 H37A 110.3 .
Na1 C37 H37A 80.0 .
O2 C37 H37B 110.3 .
C38 C37 H37B 110.3 .
Na1 C37 H37B 93.4 .
H37A C37 H37B 108.6 .
C39 C38 C37 101.7(3) .
C39 C38 H38A 111.4 .
C37 C38 H38A 111.4 .
C39 C38 H38B 111.4 .
C37 C38 H38B 111.4 .
H38A C38 H38B 109.3 .
C38 C39 C40 102.7(3) .
C38 C39 H39A 111.2 .
C40 C39 H39A 111.2 .
C38 C39 H39B 111.2 .
C40 C39 H39B 111.2 .
H39A C39 H39B 109.1 .
O2 C40 C39 104.7(3) .
O2 C40 H40A 110.8 .
C39 C40 H40A 110.8 .
O2 C40 H40B 110.8 .
C39 C40 H40B 110.8 .
H40A C40 H40B 108.9 .
O4 C41 H41A 109.3 .
O4 C41 H41B 108.1 .
H41A C41 H41B 109.5 .
O4 C41 H41C 110.9 .
H41A C41 H41C 109.5 .
H41B C41 H41C 109.5 .
O4 C41 H41D 109.5 .
H41A C41 H41D 141.1 .
H41B C41 H41D 56.3 .
H41C C41 H41D 56.3 .
O4 C41 H41E 110.7 .
H41A C41 H41E 56.2 .
H41B C41 H41E 141.1 .
H41C C41 H41E 56.3 .
H41D C41 H41E 109.6 .
O4 C41 H41F 108.0 .
H41A C41 H41F 56.3 .
H41B C41 H41F 56.3 .
H41C C41 H41F 141.1 .
H41D C41 H41F 109.5 .
H41E C41 H41F 109.5 .
O4 C42 C43 114.0(4) .
O4 C42 H42A 108.8 .
C43 C42 H42A 108.8 .
O4 C42 H42B 108.8 .
C43 C42 H42B 108.8 .
H42A C42 H42B 107.7 .
O3 C43 C42 114.3(4) .
O3 C43 H43A 108.7 .
C42 C43 H43A 108.7 .
O3 C43 H43B 108.7 .
C42 C43 H43B 108.7 .
H43A C43 H43B 107.6 .
O3 C44 H44A 109.5 .
O3 C44 H44B 109.6 .
H44A C44 H44B 109.5 .
O3 C44 H44C 109.3 .
H44A C44 H44C 109.4 .
H44B C44 H44C 109.5 .
O3 C44 H44D 109.4 .
H44A C44 H44D 141.1 .
H44B C44 H44D 56.3 .
H44C C44 H44D 56.3 .
O3 C44 H44E 109.4 .
H44A C44 H44E 56.2 .
H44B C44 H44E 141.0 .
H44C C44 H44E 56.2 .
H44D C44 H44E 109.5 .
O3 C44 H44F 109.6 .
H44A C44 H44F 56.4 .
H44B C44 H44F 56.2 .
H44C C44 H44F 141.1 .
H44D C44 H44F 109.5 .
H44E C44 H44F 109.5 .
O5 C46 C45 129(2) .
C51 C49 C50 116(3) 3_565
C49 C50 C51 135(2) .
C49 C51 C50 109(2) 3_565

loop_
_geom_bond_atom_site_label_1
_geom_bond_atom_site_label_2
_geom_bond_distance
_geom_bond_site_symmetry_2
Al1 O1 1.784(2) .
Al1 N3 1.878(2) .
Al1 N1 1.951(3) .
Al1 N4 1.956(2) .
Al1 N2 2.070(2) .
Al1 Na1 3.3333(15) .
Na1 O1 2.220(2) .
Na1 O2 2.297(3) .
Na1 O3 2.385(3) .
Na1 O4 2.399(3) .
Na1 N4 2.810(3) .
Na1 C24 2.865(3) .
Na1 C37 3.129(4) .
O1 H1A 0.9284 .
O2 C40 1.427(4) .
O2 C37 1.428(4) .
O3 C43 1.395(6) .
O3 C44 1.402(5) .
O4 C41 1.368(6) .
O4 C42 1.378(5) .
O5 C46 1.4298(10) .
O5 C47 1.4299(10) .
N1 C1 1.346(4) .
N1 C7 1.430(4) .
N2 C6 1.333(4) .
N2 C2 1.380(5) .
N3 C19 1.409(4) .
N3 C25 1.418(4) .
N4 C24 1.368(4) .
N4 C20 1.433(3) .
C1 C2 1.394(5) .
C1 H1 0.9300 .
C2 C3 1.422(4) .
C3 C4 1.352(6) .
C3 H3 0.9300 .
C4 C5 1.401(7) .
C4 H4 0.9300 .
C5 C6 1.378(5) .
C5 H5 0.9300 .
C6 H6 0.9300 .
C7 C8 1.406(5) .
C7 C12 1.406(5) .
C8 C9 1.400(5) .
C8 C13 1.518(5) .
C9 C10 1.373(6) .
C9 H9 0.9300 .
C10 C11 1.379(6) .
C10 H10 0.9300 .
C11 C12 1.409(5) .
C11 H11 0.9300 .
C12 C16 1.512(6) .
C13 C14 1.529(5) .
C13 C15 1.540(5) .
C13 H13 0.9800 .
C14 H14A 0.9792 .
C14 H14B 0.9806 .
C14 H14C 0.9791 .
C14 H14D 0.9806 .
C14 H14E 0.9789 .
C14 H14F 0.9799 .
C15 H15A 0.9791 .
C15 H15B 0.9800 .
C15 H15C 0.9800 .
C15 H15D 0.9802 .
C15 H15E 0.9809 .
C15 H15F 0.9787 .
C16 C17 1.481(7) .
C16 C18 1.530(7) .
C16 H16A 0.9800 .
C17 H17A 0.9600 .
C17 H17B 0.9600 .
C17 H17C 0.9600 .
C18 H18A 0.9600 .
C18 H18B 0.9600 .
C18 H18C 0.9600 .
C19 C20 1.348(4) .
C19 H19 0.9300 .
C20 C21 1.442(4) .
C21 C22 1.342(4) .
C21 H21 0.9300 .
C22 C23 1.438(4) .
C22 H22 0.9300 .
C23 C24 1.361(4) .
C23 H23 0.9300 .
C24 H24 0.9300 .
C25 C26 1.402(5) .
C25 C30 1.414(4) .
C26 C27 1.404(4) .
C26 C31 1.513(5) .
C27 C28 1.371(6) .
C27 H27 0.9300 .
C28 C29 1.373(6) .
C28 H28 0.9300 .
C29 C30 1.399(4) .
C29 H29 0.9300 .
C30 C34 1.513(5) .
C31 C32 1.527(6) .
C31 C33 1.530(5) .
C31 H31 0.9800 .
C32 H32A 0.9786 .
C32 H32B 0.9802 .
C32 H32C 0.9804 .
C32 H32D 0.9811 .
C32 H32E 0.9797 .
C32 H32F 0.9796 .
C33 H33A 0.9801 .
C33 H33B 0.9787 .
C33 H33C 0.9806 .
C33 H33D 0.9805 .
C33 H33E 0.9808 .
C33 H33F 0.9798 .
C34 C35 1.525(5) .
C34 C36 1.530(5) .
C34 H34A 0.9800 .
C35 H35A 0.9802 .
C35 H35B 0.9802 .
C35 H35C 0.9795 .
C35 H35D 0.9785 .
C35 H35E 0.9807 .
C35 H35F 0.9812 .
C36 H36A 0.9796 .
C36 H36B 0.9804 .
C36 H36C 0.9806 .
C36 H36D 0.9801 .
C36 H36E 0.9793 .
C36 H36F 0.9791 .
C37 C38 1.506(6) .
C37 H37A 0.9700 .
C37 H37B 0.9700 .
C38 C39 1.494(6) .
C38 H38A 0.9700 .
C38 H38B 0.9700 .
C39 C40 1.518(6) .
C39 H39A 0.9700 .
C39 H39B 0.9700 .
C40 H40A 0.9700 .
C40 H40B 0.9700 .
C41 H41A 0.9798 .
C41 H41B 0.9809 .
C41 H41C 0.9792 .
C41 H41D 0.9808 .
C41 H41E 0.9789 .
C41 H41F 0.9813 .
C42 C43 1.429(7) .
C42 H42A 0.9700 .
C42 H42B 0.9700 .
C43 H43A 0.9700 .
C43 H43B 0.9700 .
C44 H44A 0.9808 .
C44 H44B 0.9785 .
C44 H44C 0.9795 .
C44 H44D 0.9801 .
C44 H44E 0.9798 .
C44 H44F 0.9800 .
C45 C46 1.5203(10) .
C49 C51 1.40(4) 3_565
C49 C50 1.5200(10) .
C50 C51 1.5200(10) .
C51 C49 1.40(4) 3_565

loop_
_geom_torsion_atom_site_label_1
_geom_torsion_atom_site_label_2
_geom_torsion_atom_site_label_3
_geom_torsion_atom_site_label_4
_geom_torsion
_geom_torsion_site_symmetry_1
_geom_torsion_site_symmetry_4
N3 Al1 Na1 O1 125.68(16) . .
N1 Al1 Na1 O1 -87.08(16) . .
N4 Al1 Na1 O1 -160.84(16) . .
N2 Al1 Na1 O1 19.67(16) . .
O1 Al1 Na1 O2 -143.54(16) . .
N3 Al1 Na1 O2 -17.86(13) . .
N1 Al1 Na1 O2 129.38(13) . .
N4 Al1 Na1 O2 55.62(12) . .
N2 Al1 Na1 O2 -123.86(12) . .
O1 Al1 Na1 O3 73.22(16) . .
N3 Al1 Na1 O3 -161.10(13) . .
N1 Al1 Na1 O3 -13.86(16) . .
N4 Al1 Na1 O3 -87.62(14) . .
N2 Al1 Na1 O3 92.90(15) . .
O1 Al1 Na1 O4 -20.32(16) . .
N3 Al1 Na1 O4 105.36(14) . .
N1 Al1 Na1 O4 -107.40(15) . .
N4 Al1 Na1 O4 178.84(15) . .
N2 Al1 Na1 O4 -0.64(16) . .
O1 Al1 Na1 N4 160.84(16) . .
N3 Al1 Na1 N4 -73.48(12) . .
N1 Al1 Na1 N4 73.76(13) . .
N2 Al1 Na1 N4 -179.49(13) . .
O1 Al1 Na1 C24 136.91(15) . .
N3 Al1 Na1 C24 -97.41(11) . .
N1 Al1 Na1 C24 49.83(13) . .
N4 Al1 Na1 C24 -23.93(11) . .
N2 Al1 Na1 C24 156.58(12) . .
O1 Al1 Na1 C37 -165.50(19) . .
N3 Al1 Na1 C37 -39.83(16) . .
N1 Al1 Na1 C37 107.41(16) . .
N4 Al1 Na1 C37 33.66(15) . .
N2 Al1 Na1 C37 -145.83(15) . .
N3 Al1 O1 Na1 -69.02(15) . .
N1 Al1 O1 Na1 115.11(13) . .
N4 Al1 O1 Na1 16.07(13) . .
N2 Al1 O1 Na1 -164.80(12) . .
O2 Na1 O1 Al1 55.6(2) . .
O3 Na1 O1 Al1 -124.57(13) . .
O4 Na1 O1 Al1 163.76(13) . .
N4 Na1 O1 Al1 -12.30(10) . .
C24 Na1 O1 Al1 -35.87(12) . .
C37 Na1 O1 Al1 43.2(6) . .
O1 Na1 O2 C40 -18.9(4) . .
O3 Na1 O2 C40 161.3(3) . .
O4 Na1 O2 C40 -128.7(3) . .
N4 Na1 O2 C40 38.6(3) . .
C24 Na1 O2 C40 66.8(3) . .
C37 Na1 O2 C40 154.1(5) . .
Al1 Na1 O2 C40 9.5(3) . .
O1 Na1 O2 C37 -173.0(2) . .
O3 Na1 O2 C37 7.2(3) . .
O4 Na1 O2 C37 77.2(3) . .
N4 Na1 O2 C37 -115.5(2) . .
C24 Na1 O2 C37 -87.4(2) . .
Al1 Na1 O2 C37 -144.7(2) . .
O1 Na1 O3 C43 -92.9(3) . .
O2 Na1 O3 C43 86.9(3) . .
O4 Na1 O3 C43 -2.8(3) . .
N4 Na1 O3 C43 -167.3(3) . .
C24 Na1 O3 C43 -174.4(3) . .
C37 Na1 O3 C43 90.0(3) . .
Al1 Na1 O3 C43 -124.9(3) . .
O1 Na1 O3 C44 110.5(3) . .
O2 Na1 O3 C44 -69.6(4) . .
O4 Na1 O3 C44 -159.3(4) . .
N4 Na1 O3 C44 36.1(4) . .
C24 Na1 O3 C44 29.0(4) . .
C37 Na1 O3 C44 -66.5(4) . .
Al1 Na1 O3 C44 78.5(4) . .
O1 Na1 O4 C41 -49.0(4) . .
O2 Na1 O4 C41 94.7(4) . .
O3 Na1 O4 C41 -163.8(4) . .
N4 Na1 O4 C41 -36.7(6) . .
C24 Na1 O4 C41 -137.9(4) . .
C37 Na1 O4 C41 119.1(4) . .
Al1 Na1 O4 C41 -39.0(5) . .
O1 Na1 O4 C42 95.2(3) . .
O2 Na1 O4 C42 -121.0(3) . .
O3 Na1 O4 C42 -19.6(3) . .
N4 Na1 O4 C42 107.6(4) . .
C24 Na1 O4 C42 6.3(6) . .
C37 Na1 O4 C42 -96.7(3) . .
Al1 Na1 O4 C42 105.2(3) . .
O1 Al1 N1 C1 90.4(2) . .
N3 Al1 N1 C1 -85.5(3) . .
N4 Al1 N1 C1 -172.4(2) . .
N2 Al1 N1 C1 2.4(2) . .
Na1 Al1 N1 C1 133.2(2) . .
O1 Al1 N1 C7 -82.1(3) . .
N3 Al1 N1 C7 102.0(3) . .
N4 Al1 N1 C7 15.1(3) . .
N2 Al1 N1 C7 -170.1(3) . .
Na1 Al1 N1 C7 -39.3(3) . .
O1 Al1 N2 C6 61.2(3) . .
N3 Al1 N2 C6 -61.3(3) . .
N1 Al1 N2 C6 176.2(3) . .
N4 Al1 N2 C6 -126.8(10) . .
Na1 Al1 N2 C6 49.3(3) . .
O1 Al1 N2 C2 -117.6(2) . .
N3 Al1 N2 C2 119.9(2) . .
N1 Al1 N2 C2 -2.6(2) . .
N4 Al1 N2 C2 54.4(11) . .
Na1 Al1 N2 C2 -129.6(2) . .
O1 Al1 N3 C19 92.2(2) . .
N1 Al1 N3 C19 -92.2(2) . .
N4 Al1 N3 C19 1.6(2) . .
N2 Al1 N3 C19 -172.7(2) . .
Na1 Al1 N3 C19 55.9(2) . .
O1 Al1 N3 C25 -77.6(3) . .
N1 Al1 N3 C25 97.9(3) . .
N4 Al1 N3 C25 -168.2(3) . .
N2 Al1 N3 C25 17.5(3) . .
Na1 Al1 N3 C25 -114.0(3) . .
O1 Al1 N4 C24 60.0(3) . .
N3 Al1 N4 C24 -178.0(3) . .
N1 Al1 N4 C24 -55.8(3) . .
N2 Al1 N4 C24 -112.0(10) . .
Na1 Al1 N4 C24 71.7(3) . .
O1 Al1 N4 C20 -124.5(2) . .
N3 Al1 N4 C20 -2.4(2) . .
N1 Al1 N4 C20 119.8(2) . .
N2 Al1 N4 C20 63.6(11) . .
Na1 Al1 N4 C20 -112.8(2) . .
O1 Al1 N4 Na1 -11.70(10) . .
N3 Al1 N4 Na1 110.33(11) . .
N1 Al1 N4 Na1 -127.44(10) . .
N2 Al1 N4 Na1 176.3(10) . .
O1 Na1 N4 C24 -122.29(18) . .
O2 Na1 N4 C24 93.13(17) . .
O3 Na1 N4 C24 -15.3(2) . .
O4 Na1 N4 C24 -135.8(4) . .
C37 Na1 N4 C24 69.60(18) . .
Al1 Na1 N4 C24 -132.7(2) . .
O1 Na1 N4 C20 122.46(19) . .
O2 Na1 N4 C20 -22.11(19) . .
O3 Na1 N4 C20 -130.54(18) . .
O4 Na1 N4 C20 108.9(4) . .
C24 Na1 N4 C20 -115.2(2) . .
C37 Na1 N4 C20 -45.64(19) . .
Al1 Na1 N4 C20 112.1(2) . .
O1 Na1 N4 Al1 10.38(8) . .
O2 Na1 N4 Al1 -134.20(9) . .
O3 Na1 N4 Al1 117.37(11) . .
O4 Na1 N4 Al1 -3.2(4) . .
C24 Na1 N4 Al1 132.7(2) . .
C37 Na1 N4 Al1 -157.73(10) . .
C7 N1 C1 C2 171.4(3) . .
Al1 N1 C1 C2 -1.8(4) . .
C6 N2 C2 C1 -176.6(3) . .
Al1 N2 C2 C1 2.4(3) . .
C6 N2 C2 C3 1.5(4) . .
Al1 N2 C2 C3 -179.5(3) . .
N1 C1 C2 N2 -0.5(4) . .
N1 C1 C2 C3 -178.5(3) . .
N2 C2 C3 C4 -0.9(5) . .
C1 C2 C3 C4 177.0(3) . .
C2 C3 C4 C5 -0.7(6) . .
C3 C4 C5 C6 1.6(6) . .
C2 N2 C6 C5 -0.6(5) . .
Al1 N2 C6 C5 -179.4(3) . .
C4 C5 C6 N2 -1.0(5) . .
C1 N1 C7 C8 109.1(4) . .
Al1 N1 C7 C8 -78.5(4) . .
C1 N1 C7 C12 -74.1(4) . .
Al1 N1 C7 C12 98.3(3) . .
C12 C7 C8 C9 0.6(5) . .
N1 C7 C8 C9 177.3(3) . .
C12 C7 C8 C13 177.9(3) . .
N1 C7 C8 C13 -5.3(5) . .
C7 C8 C9 C10 -0.3(5) . .
C13 C8 C9 C10 -177.7(3) . .
C8 C9 C10 C11 0.5(6) . .
C9 C10 C11 C12 -1.0(6) . .
C8 C7 C12 C11 -1.0(5) . .
N1 C7 C12 C11 -177.7(3) . .
C8 C7 C12 C16 178.1(3) . .
N1 C7 C12 C16 1.3(5) . .
C10 C11 C12 C7 1.2(6) . .
C10 C11 C12 C16 -177.9(4) . .
C9 C8 C13 C14 -31.7(5) . .
C7 C8 C13 C14 151.0(3) . .
C9 C8 C13 C15 92.0(4) . .
C7 C8 C13 C15 -85.3(4) . .
C7 C12 C16 C17 -117.8(5) . .
C11 C12 C16 C17 61.2(6) . .
C7 C12 C16 C18 114.7(5) . .
C11 C12 C16 C18 -66.2(5) . .
C25 N3 C19 C20 170.7(3) . .
Al1 N3 C19 C20 -0.5(4) . .
N3 C19 C20 N4 -1.6(4) . .
N3 C19 C20 C21 177.1(3) . .
C24 N4 C20 C19 179.0(3) . .
Al1 N4 C20 C19 2.8(3) . .
Na1 N4 C20 C19 -92.8(3) . .
C24 N4 C20 C21 0.2(4) . .
Al1 N4 C20 C21 -176.0(2) . .
Na1 N4 C20 C21 88.3(3) . .
C19 C20 C21 C22 -180.0(3) . .
N4 C20 C21 C22 -1.3(5) . .
C20 C21 C22 C23 0.9(5) . .
C21 C22 C23 C24 0.5(5) . .
C22 C23 C24 N4 -1.7(5) . .
C22 C23 C24 Na1 -87.8(3) . .
C20 N4 C24 C23 1.3(5) . .
Al1 N4 C24 C23 176.7(3) . .
Na1 N4 C24 C23 -107.9(3) . .
C20 N4 C24 Na1 109.2(2) . .
Al1 N4 C24 Na1 -75.4(2) . .
O1 Na1 C24 C23 171.7(2) . .
O2 Na1 C24 C23 30.4(2) . .
O3 Na1 C24 C23 -72.2(2) . .
O4 Na1 C24 C23 -96.4(4) . .
N4 Na1 C24 C23 121.1(3) . .
C37 Na1 C24 C23 5.3(2) . .
Al1 Na1 C24 C23 151.6(2) . .
O1 Na1 C24 N4 50.59(16) . .
O2 Na1 C24 N4 -90.64(16) . .
O3 Na1 C24 N4 166.75(17) . .
O4 Na1 C24 N4 142.5(3) . .
C37 Na1 C24 N4 -115.75(17) . .
Al1 Na1 C24 N4 30.55(13) . .
C19 N3 C25 C26 -76.0(4) . .
Al1 N3 C25 C26 93.7(3) . .
C19 N3 C25 C30 106.5(3) . .
Al1 N3 C25 C30 -83.9(4) . .
C30 C25 C26 C27 0.7(4) . .
N3 C25 C26 C27 -176.8(3) . .
C30 C25 C26 C31 179.2(3) . .
N3 C25 C26 C31 1.6(4) . .
C25 C26 C27 C28 0.5(5) . .
C31 C26 C27 C28 -178.0(3) . .
C26 C27 C28 C29 -1.0(5) . .
C27 C28 C29 C30 0.5(5) . .
C28 C29 C30 C25 0.7(5) . .
C28 C29 C30 C34 -176.0(3) . .
C26 C25 C30 C29 -1.3(4) . .
N3 C25 C30 C29 176.3(3) . .
C26 C25 C30 C34 175.5(3) . .
N3 C25 C30 C34 -7.0(4) . .
C25 C26 C31 C32 -124.3(4) . .
C27 C26 C31 C32 54.2(4) . .
C25 C26 C31 C33 112.0(4) . .
C27 C26 C31 C33 -69.5(4) . .
C29 C30 C34 C35 -36.2(4) . .
C25 C30 C34 C35 147.2(3) . .
C29 C30 C34 C36 88.6(3) . .
C25 C30 C34 C36 -88.0(3) . .
C40 O2 C37 C38 7.1(4) . .
Na1 O2 C37 C38 167.8(3) . .
C40 O2 C37 Na1 -160.6(3) . .
O1 Na1 C37 O2 18.5(6) . .
O3 Na1 C37 O2 -172.8(3) . .
O4 Na1 C37 O2 -103.3(3) . .
N4 Na1 C37 O2 69.6(2) . .
C24 Na1 C37 O2 95.7(2) . .
Al1 Na1 C37 O2 49.7(3) . .
O1 Na1 C37 C38 -4.1(9) . .
O2 Na1 C37 C38 -22.6(5) . .
O3 Na1 C37 C38 164.6(6) . .
O4 Na1 C37 C38 -125.9(6) . .
N4 Na1 C37 C38 47.0(6) . .
C24 Na1 C37 C38 73.1(6) . .
Al1 Na1 C37 C38 27.1(6) . .
O2 C37 C38 C39 -28.1(4) . .
Na1 C37 C38 C39 -12.2(7) . .
C37 C38 C39 C40 37.1(4) . .
C37 O2 C40 C39 16.7(4) . .
Na1 O2 C40 C39 -137.9(3) . .
C38 C39 C40 O2 -33.9(4) . .
C41 O4 C42 C43 -171.9(6) . .
Na1 O4 C42 C43 40.2(6) . .
C44 O3 C43 C42 -176.0(5) . .
Na1 O3 C43 C42 24.4(6) . .
O4 C42 C43 O3 -43.9(7) . .
C47 O5 C46 C45 -175(3) . .
C51 C49 C50 C51 4(6) 3_565 .
C49 C50 C51 C49 -4(6) . 3_565
